data_7041372
loop_
_publ_author_name
'Nachtigall, Olaf'
'Hagenbach, Adelheid'
'Wiecko, Jelena'
'Lentz, Dieter'
'Abram, Ulrich'
'Spandl, Johann'

_publ_section_title
;
 Functional polyoxometalates from solvothermal reactions of VOSO4 with
 tripodal alkoxides - a study on the reactivity of different
 &quot;tris&quot; derivatives.
;
_journal_issue 2
_journal_name_full 'Dalton transactions (Cambridge, England : 2003)'
_journal_page_first 509
_journal_page_last 516
_journal_paper_doi 10.1039/c6dt03638d
_journal_volume 46
_journal_year 2017
_chemical_formula_moiety 'C28 H52 N4 O20 S2 V4, 4 (O C H4), 2 (H2 O)'
_chemical_formula_sum 'C32 H72 N4 O26 S2 V4'
_chemical_formula_weight 1196.81
_space_group_crystal_system triclinic
_space_group_IT_number 2
_space_group_name_Hall '-P 1'
_space_group_name_H-M_alt 'P -1'
_symmetry_space_group_name_Hall '-P 1'
_symmetry_space_group_name_H-M 'P -1'
_atom_sites_solution_hydrogens constr
_atom_sites_solution_primary direct
_audit_creation_method SHELXL-2014/7
_audit_update_record
;
2016-11-07 deposited with the CCDC.
2016-12-08 downloaded from the CCDC.
;
_cell_angle_alpha 92.030(10)
_cell_angle_beta 110.130(10)
_cell_angle_gamma 107.540(10)
_cell_formula_units_Z 1
_cell_length_a 10.670(2)
_cell_length_b 11.411(2)
_cell_length_c 11.905(2)
_cell_measurement_reflns_used 14849
_cell_measurement_temperature 210(2)
_cell_measurement_theta_max 29.11
_cell_measurement_theta_min 3.31
_cell_volume 1281.9(4)
_computing_cell_refinement 'STOE X-AREA'
_computing_data_collection 'STOE X-AREA'
_computing_data_reduction 'STOE X-RED'
_computing_molecular_graphics DIAMOND
_computing_publication_material WINGX
_computing_structure_refinement 'SHELXL-2014/7 (Sheldrick, 2014)'
_computing_structure_solution 'SHELXS-97 (Sheldrick, 2007)'
_diffrn_ambient_temperature 210(2)
_diffrn_detector_area_resol_mean 6.67
_diffrn_measured_fraction_theta_full 0.995
_diffrn_measured_fraction_theta_max 0.979
_diffrn_measurement_device_type 'STOE IPDS 2T'
_diffrn_measurement_method 'rotation method'
_diffrn_radiation_type MoK\a
_diffrn_radiation_wavelength 0.71073
_diffrn_reflns_av_R_equivalents 0.1086
_diffrn_reflns_av_unetI/netI 0.1176
_diffrn_reflns_Laue_measured_fraction_full 0.995
_diffrn_reflns_Laue_measured_fraction_max 0.979
_diffrn_reflns_limit_h_max 14
_diffrn_reflns_limit_h_min -14
_diffrn_reflns_limit_k_max 15
_diffrn_reflns_limit_k_min -14
_diffrn_reflns_limit_l_max 16
_diffrn_reflns_limit_l_min -16
_diffrn_reflns_number 14956
_diffrn_reflns_point_group_measured_fraction_full 0.995
_diffrn_reflns_point_group_measured_fraction_max 0.979
_diffrn_reflns_theta_full 25.242
_diffrn_reflns_theta_max 29.291
_diffrn_reflns_theta_min 3.320
_exptl_absorpt_coefficient_mu 0.874
_exptl_absorpt_correction_T_max 0.8682
_exptl_absorpt_correction_T_min 0.5892
_exptl_absorpt_correction_type integration
_exptl_absorpt_process_details 'STOE X-RED'
_exptl_crystal_colour blue
_exptl_crystal_density_diffrn 1.550
_exptl_crystal_description block
_exptl_crystal_F_000 624
_exptl_crystal_size_max 0.3
_exptl_crystal_size_mid 0.2
_exptl_crystal_size_min 0.2
_refine_diff_density_max 0.456
_refine_diff_density_min -0.598
_refine_diff_density_rms 0.074
_refine_ls_extinction_method none
_refine_ls_goodness_of_fit_ref 0.909
_refine_ls_hydrogen_treatment mixed
_refine_ls_matrix_type full
_refine_ls_number_parameters 315
_refine_ls_number_reflns 6854
_refine_ls_number_restraints 0
_refine_ls_restrained_S_all 0.909
_refine_ls_R_factor_all 0.1316
_refine_ls_R_factor_gt 0.0605
_refine_ls_shift/su_max 0.000
_refine_ls_shift/su_mean 0.000
_refine_ls_structure_factor_coef Fsqd
_refine_ls_weighting_details 'w=1/[\s^2^(Fo^2^)+(0.0570P)^2^] where P=(Fo^2^+2Fc^2^)/3'
_refine_ls_weighting_scheme calc
_refine_ls_wR_factor_gt 0.1190
_refine_ls_wR_factor_ref 0.1448
_reflns_Friedel_coverage 0.000
_reflns_number_gt 3476
_reflns_number_total 6854
_reflns_threshold_expression 'I > 2\s(I)'
_cod_data_source_file c6dt03638d2.cif
_cod_data_source_block shelx
_cod_depositor_comments 'Adding full bibliography for 7041370--7041376.cif.'
_cod_database_code 7041372
_shelx_shelxl_version_number 2014/7
_shelx_space_group_comment
;
The symmetry employed for this shelxl refinement is uniquely defined
by the following loop, which should always be used as a source of
symmetry information in preference to the above space-group names.
They are only intended as comments.
;

loop_
_space_group_symop_operation_xyz
'x, y, z'
'-x, -y, -z'

loop_
_atom_site_label
_atom_site_type_symbol
_atom_site_fract_x
_atom_site_fract_y
_atom_site_fract_z
_atom_site_U_iso_or_equiv
_atom_site_adp_type
_atom_site_occupancy
_atom_site_site_symmetry_order
_atom_site_calc_flag
_atom_site_refinement_flags_posn
_atom_site_refinement_flags_adp
O6 O 0.2209(3) 0.0178(2) 0.4843(2) 0.0414(6) Uani 1 1 d . .
O5 O 0.0904(3) 0.1305(3) 0.2974(2) 0.0488(7) Uani 1 1 d . .
O3 O 0.0530(3) 0.1221(2) 0.5217(2) 0.0411(6) Uani 1 1 d . .
O2 O 0.3347(3) 0.2802(3) 0.5518(3) 0.0500(7) Uani 1 1 d . .
O1 O 0.4324(3) 0.1308(3) 0.7080(2) 0.0517(7) Uani 1 1 d . .
O4 O 0.1697(3) -0.0077(2) 0.6941(2) 0.0406(6) Uani 1 1 d . .
N11 N -0.2288(4) 0.1051(4) -0.0778(3) 0.0533(9) Uani 1 1 d . .
C23 C -0.3372(5) 0.0906(5) -0.0208(4) 0.0695(14) Uani 1 1 d . .
H23A H -0.3074 0.1617 0.0396 0.104 Uiso 1 1 calc R U
H23B H -0.4267 0.0841 -0.0819 0.104 Uiso 1 1 calc R U
H23C H -0.3468 0.0168 0.0163 0.104 Uiso 1 1 calc R U
C20 C -0.2132(5) 0.2208(5) -0.1346(4) 0.0613(12) Uani 1 1 d . .
H20A H -0.1831 0.2915 -0.0737 0.092 Uiso 1 1 calc R U
H20B H -0.1439 0.2302 -0.1710 0.092 Uiso 1 1 calc R U
H20C H -0.3025 0.2150 -0.1956 0.092 Uiso 1 1 calc R U
C22 C -0.2753(6) -0.0048(5) -0.1709(5) 0.0761(15) Uani 1 1 d . .
H22A H -0.3646 -0.0110 -0.2321 0.114 Uiso 1 1 calc R U
H22B H -0.2060 0.0039 -0.2072 0.114 Uiso 1 1 calc R U
H22C H -0.2854 -0.0787 -0.1337 0.114 Uiso 1 1 calc R U
C21 C -0.0901(5) 0.1161(5) 0.0181(4) 0.0720(14) Uani 1 1 d . .
H21A H -0.0610 0.1875 0.0778 0.108 Uiso 1 1 calc R U
H21B H -0.0997 0.0426 0.0558 0.108 Uiso 1 1 calc R U
H21C H -0.0203 0.1252 -0.0177 0.108 Uiso 1 1 calc R U
O30 O 0.5020(4) 0.2615(5) 0.0512(4) 0.0931(13) Uani 1 1 d . .
H30 H 0.4155 0.2421 0.0219 0.140 Uiso 1 1 calc R U
C4 C 0.2024(4) -0.3021(4) 0.5639(4) 0.0468(9) Uani 1 1 d . .
C2 C 0.2453(4) -0.0978(4) 0.4937(4) 0.0471(9) Uani 1 1 d . .
H2A H 0.3459 -0.0819 0.5355 0.056 Uiso 1 1 calc R U
H2B H 0.2179 -0.1411 0.4128 0.056 Uiso 1 1 calc R U
C5 C 0.1648(5) -0.3795(4) 0.4560(4) 0.0528(10) Uani 1 1 d . .
H5 H 0.1137 -0.3601 0.3828 0.063 Uiso 1 1 calc R U
C3 C 0.1633(4) -0.1833(4) 0.5618(3) 0.0444(9) Uani 1 1 d . .
C6 C 0.2027(5) -0.4839(4) 0.4573(4) 0.0564(11) Uani 1 1 d . .
H6 H 0.1751 -0.5346 0.3842 0.068 Uiso 1 1 calc R U
N1 N 0.2783(4) -0.5166(3) 0.5600(3) 0.0539(9) Uani 1 1 d . .
C8 C 0.2803(5) -0.3366(4) 0.6689(4) 0.0563(11) Uani 1 1 d . .
H8 H 0.3099 -0.2877 0.7434 0.068 Uiso 1 1 calc R U
C7 C 0.3139(5) -0.4443(4) 0.6624(4) 0.0605(12) Uani 1 1 d . .
H7 H 0.3643 -0.4666 0.7341 0.073 Uiso 1 1 calc R U
O31 O 0.1676(5) 0.4364(5) 1.0841(4) 0.0989(13) Uani 1 1 d . .
H31 H 0.1601 0.4111 1.0159 0.148 Uiso 1 1 calc R U
C30 C 0.2788(7) 0.4086(8) 1.1709(5) 0.109(2) Uani 1 1 d . .
H30A H 0.3326 0.3820 1.1315 0.163 Uiso 1 1 calc R U
H30B H 0.2403 0.3433 1.2106 0.163 Uiso 1 1 calc R U
H30C H 0.3392 0.4814 1.2296 0.163 Uiso 1 1 calc R U
C31 C 0.5633(6) 0.3578(6) -0.0056(6) 0.102(2) Uani 1 1 d . .
H31A H 0.5559 0.3228 -0.0831 0.153 Uiso 1 1 calc R U
H31B H 0.6613 0.3986 0.0442 0.153 Uiso 1 1 calc R U
H31C H 0.5142 0.4170 -0.0163 0.153 Uiso 1 1 calc R U
C40 C 0.4254(5) 0.2885(5) 0.4864(5) 0.0683(13) Uani 1 1 d . .
H40A H 0.4385 0.3650 0.4538 0.102 Uiso 1 1 calc R U
H40B H 0.5154 0.2864 0.5398 0.102 Uiso 1 1 calc R U
H40C H 0.3835 0.2196 0.4216 0.102 Uiso 1 1 calc R U
C9 C 0.2047(4) -0.1181(4) 0.6915(3) 0.0445(9) Uani 1 1 d . .
H9A H 0.1570 -0.1753 0.7339 0.053 Uiso 1 1 calc R U
H9B H 0.3059 -0.0977 0.7343 0.053 Uiso 1 1 calc R U
H2 H 0.323(4) 0.352(4) 0.559(4) 0.051(13) Uiso 1 1 d . .
V1 V 0.27736(7) 0.13450(7) 0.63643(6) 0.04203(18) Uani 1 1 d . .
V2 V 0.03475(7) 0.02527(7) 0.37065(6) 0.04130(18) Uani 1 1 d . .
S1 S 0.15073(11) 0.22841(10) 0.81908(9) 0.0459(2) Uani 1 1 d . .
O21 O 0.2472(3) 0.2511(3) 0.7494(2) 0.0447(6) Uani 1 1 d . .
O22 O -0.0121(3) -0.1330(3) 0.2579(2) 0.0462(6) Uani 1 1 d . .
O23 O 0.2132(3) 0.1833(3) 0.9306(2) 0.0602(8) Uani 1 1 d . .
O24 O 0.1256(3) 0.3430(3) 0.8424(3) 0.0576(8) Uani 1 1 d . .
C1 C 0.0006(4) -0.2240(4) 0.4969(3) 0.0434(9) Uani 1 1 d . .
H1A H -0.0265 -0.2732 0.4189 0.052 Uiso 1 1 calc R U
H1B H -0.0435 -0.2768 0.5444 0.052 Uiso 1 1 calc R U
O90 O -0.0545(5) 0.4175(4) 0.1683(4) 0.0997(13) Uani 1 1 d . .
H90A H 0.0103 0.4260 0.1382 0.150 Uiso 1 1 d . U
H90B H -0.0593 0.4915 0.1778 0.150 Uiso 1 1 d . U

loop_
_atom_site_aniso_label
_atom_site_aniso_U_11
_atom_site_aniso_U_22
_atom_site_aniso_U_33
_atom_site_aniso_U_23
_atom_site_aniso_U_13
_atom_site_aniso_U_12
O6 0.0411(14) 0.0370(15) 0.0483(14) 0.0070(12) 0.0169(11) 0.0160(12)
O5 0.0496(15) 0.0492(17) 0.0497(15) 0.0146(14) 0.0199(13) 0.0169(14)
O3 0.0411(14) 0.0405(15) 0.0479(14) 0.0136(12) 0.0202(11) 0.0173(12)
O2 0.0502(16) 0.0403(17) 0.0723(19) 0.0150(15) 0.0344(14) 0.0187(14)
O1 0.0420(15) 0.0560(19) 0.0526(15) 0.0077(14) 0.0118(12) 0.0171(14)
O4 0.0417(14) 0.0384(15) 0.0456(13) 0.0090(12) 0.0164(11) 0.0180(12)
N11 0.050(2) 0.061(2) 0.055(2) 0.0134(19) 0.0221(17) 0.0228(19)
C23 0.064(3) 0.093(4) 0.070(3) 0.025(3) 0.037(2) 0.035(3)
C20 0.057(3) 0.068(3) 0.064(3) 0.025(2) 0.023(2) 0.026(2)
C22 0.095(4) 0.070(4) 0.080(3) 0.014(3) 0.049(3) 0.030(3)
C21 0.061(3) 0.089(4) 0.075(3) 0.036(3) 0.025(2) 0.037(3)
O30 0.059(2) 0.126(4) 0.087(3) 0.018(3) 0.019(2) 0.030(3)
C4 0.042(2) 0.045(2) 0.056(2) 0.009(2) 0.0191(18) 0.0173(19)
C2 0.044(2) 0.046(2) 0.054(2) 0.0064(19) 0.0194(18) 0.0181(19)
C5 0.059(3) 0.047(3) 0.060(2) 0.015(2) 0.026(2) 0.022(2)
C3 0.044(2) 0.044(2) 0.048(2) 0.0099(18) 0.0161(17) 0.0185(18)
C6 0.057(3) 0.047(3) 0.069(3) 0.009(2) 0.027(2) 0.018(2)
N1 0.054(2) 0.048(2) 0.072(2) 0.0193(19) 0.0282(18) 0.0276(18)
C8 0.062(3) 0.054(3) 0.057(2) 0.008(2) 0.018(2) 0.031(2)
C7 0.069(3) 0.054(3) 0.062(3) 0.015(2) 0.020(2) 0.030(2)
O31 0.106(3) 0.121(4) 0.087(3) 0.016(3) 0.044(3) 0.052(3)
C30 0.104(5) 0.164(8) 0.068(4) 0.007(4) 0.025(3) 0.065(5)
C31 0.068(4) 0.094(5) 0.125(5) -0.006(4) 0.020(4) 0.022(4)
C40 0.065(3) 0.066(3) 0.091(3) 0.026(3) 0.045(3) 0.025(3)
C9 0.041(2) 0.044(2) 0.050(2) 0.0123(19) 0.0165(17) 0.0163(18)
V1 0.0365(3) 0.0426(4) 0.0477(4) 0.0086(3) 0.0145(3) 0.0153(3)
V2 0.0399(3) 0.0441(4) 0.0435(3) 0.0115(3) 0.0169(3) 0.0169(3)
S1 0.0452(5) 0.0465(6) 0.0464(5) 0.0063(5) 0.0171(4) 0.0158(5)
O21 0.0398(14) 0.0436(16) 0.0515(15) 0.0086(13) 0.0170(12) 0.0150(12)
O22 0.0412(14) 0.0479(17) 0.0487(14) 0.0050(13) 0.0168(12) 0.0140(13)
O23 0.0545(17) 0.077(2) 0.0462(15) 0.0211(16) 0.0139(13) 0.0223(16)
O24 0.0562(18) 0.0493(18) 0.0684(18) 0.0006(15) 0.0256(15) 0.0174(15)
C1 0.047(2) 0.036(2) 0.051(2) 0.0096(18) 0.0172(18) 0.0207(18)
O90 0.103(3) 0.098(3) 0.107(3) 0.016(3) 0.040(2) 0.045(3)

loop_
_atom_type_symbol
_atom_type_description
_atom_type_scat_dispersion_real
_atom_type_scat_dispersion_imag
_atom_type_scat_source
C C 0.0033 0.0016 'International Tables Vol C Tables 4.2.6.8 and 6.1.1.4'
N N 0.0061 0.0033 'International Tables Vol C Tables 4.2.6.8 and 6.1.1.4'
O O 0.0106 0.0060 'International Tables Vol C Tables 4.2.6.8 and 6.1.1.4'
S S 0.1246 0.1234 'International Tables Vol C Tables 4.2.6.8 and 6.1.1.4'
V V 0.3005 0.5294 'International Tables Vol C Tables 4.2.6.8 and 6.1.1.4'
H H 0.0000 0.0000 'International Tables Vol C Tables 4.2.6.8 and 6.1.1.4'

loop_
_geom_angle_atom_site_label_1
_geom_angle_atom_site_label_2
_geom_angle_atom_site_label_3
_geom_angle
_geom_angle_site_symmetry_1
_geom_angle_site_symmetry_3
C2 O6 V1 118.8(2) . .
C2 O6 V2 120.3(2) . .
V1 O6 V2 106.98(11) . .
C1 O3 V2 114.8(2) 2_556 .
C1 O3 V1 126.2(2) 2_556 .
V2 O3 V1 98.08(10) . .
C1 O3 V2 117.8(2) 2_556 2_556
V2 O3 V2 105.37(11) . 2_556
V1 O3 V2 90.18(9) . 2_556
C40 O2 V1 123.4(3) . .
C9 O4 V1 116.8(2) . .
C9 O4 V2 117.4(2) . 2_556
V1 O4 V2 109.84(12) . 2_556
C22 N11 C21 110.2(4) . .
C22 N11 C20 110.0(4) . .
C21 N11 C20 109.0(4) . .
C22 N11 C23 109.3(4) . .
C21 N11 C23 109.0(3) . .
C20 N11 C23 109.4(4) . .
C8 C4 C5 116.3(4) . .
C8 C4 C3 123.6(4) . .
C5 C4 C3 120.1(4) . .
O6 C2 C3 113.5(3) . .
C6 C5 C4 120.2(4) . .
C4 C3 C9 111.1(3) . .
C4 C3 C1 106.5(3) . .
C9 C3 C1 108.8(3) . .
C4 C3 C2 106.5(3) . .
C9 C3 C2 110.5(3) . .
C1 C3 C2 113.4(3) . .
N1 C6 C5 122.9(4) . .
C7 N1 C6 117.3(4) . .
C7 C8 C4 119.8(4) . .
N1 C7 C8 123.4(4) . .
O4 C9 C3 113.1(3) . .
O1 V1 O4 98.33(13) . .
O1 V1 O6 100.50(12) . .
O4 V1 O6 87.01(10) . .
O1 V1 O2 97.05(14) . .
O4 V1 O2 164.61(11) . .
O6 V1 O2 89.69(12) . .
O1 V1 O21 104.71(13) . .
O4 V1 O21 88.71(10) . .
O6 V1 O21 154.78(11) . .
O2 V1 O21 87.90(12) . .
O1 V1 O3 174.09(13) . .
O4 V1 O3 80.08(10) . .
O6 V1 O3 73.78(9) . .
O2 V1 O3 84.56(11) . .
O21 V1 O3 81.00(10) . .
O5 V2 O4 99.19(12) . 2_556
O5 V2 O3 103.51(13) . .
O4 V2 O3 87.83(10) 2_556 .
O5 V2 O6 99.81(12) . .
O4 V2 O6 159.35(10) 2_556 .
O3 V2 O6 79.93(10) . .
O5 V2 O22 101.80(12) . .
O4 V2 O22 88.99(10) 2_556 .
O3 V2 O22 154.67(11) . .
O6 V2 O22 94.98(11) . .
O5 V2 O3 177.17(12) . 2_556
O4 V2 O3 78.68(10) 2_556 2_556
O3 V2 O3 74.64(11) . 2_556
O6 V2 O3 82.05(10) . 2_556
O22 V2 O3 80.10(10) . 2_556
O24 S1 O23 111.86(19) . .
O24 S1 O22 108.20(17) . 2_556
O23 S1 O22 109.62(18) . 2_556
O24 S1 O21 108.57(17) . .
O23 S1 O21 110.03(16) . .
O22 S1 O21 108.48(15) 2_556 .
S1 O21 V1 131.84(17) . .
S1 O22 V2 131.46(16) 2_556 .
O3 C1 C3 113.8(3) 2_556 .

loop_
_geom_bond_atom_site_label_1
_geom_bond_atom_site_label_2
_geom_bond_distance
_geom_bond_site_symmetry_2
O6 C2 1.421(5) .
O6 V1 2.003(3) .
O6 V2 2.011(3) .
O5 V2 1.599(3) .
O3 C1 1.435(4) 2_556
O3 V2 1.995(3) .
O3 V1 2.269(3) .
O3 V2 2.318(3) 2_556
O2 C40 1.421(5) .
O2 V1 2.020(3) .
O1 V1 1.594(3) .
O4 C9 1.420(5) .
O4 V1 1.980(3) .
O4 V2 1.990(3) 2_556
N11 C22 1.482(6) .
N11 C21 1.492(5) .
N11 C20 1.495(6) .
N11 C23 1.503(5) .
O30 C31 1.420(7) .
C4 C8 1.387(6) .
C4 C5 1.394(6) .
C4 C3 1.533(6) .
C2 C3 1.551(5) .
C5 C6 1.368(6) .
C3 C9 1.544(5) .
C3 C1 1.547(5) .
C6 N1 1.349(5) .
N1 C7 1.316(6) .
C8 C7 1.387(6) .
O31 C30 1.409(7) .
V1 O21 2.027(3) .
V2 O4 1.990(3) 2_556
V2 O22 2.034(3) .
V2 O3 2.318(3) 2_556
S1 O24 1.447(3) .
S1 O23 1.456(3) .
S1 O22 1.496(3) 2_556
S1 O21 1.503(3) .
O22 S1 1.496(3) 2_556
C1 O3 1.435(4) 2_556

loop_
_geom_hbond_atom_site_label_D
_geom_hbond_atom_site_label_H
_geom_hbond_atom_site_label_A
_geom_hbond_distance_DH
_geom_hbond_distance_HA
_geom_hbond_distance_DA
_geom_hbond_angle_DHA
_geom_hbond_site_symmetry_A
O30 H30 O23 0.82 1.94 2.750(5) 170.9 1_554
O30 H30 S1 0.82 2.97 3.711(4) 150.7 1_554
O31 H31 O24 0.82 2.05 2.867(5) 175.8 .
O2 H2 N1 0.87(5) 1.71(5) 2.571(5) 172(4) 1_565
C23 H23A O30 0.96 2.65 3.223(7) 118.6 1_455
C23 H23B O1 0.96 2.61 3.464(6) 149.0 1_454
C20 H20C O1 0.96 2.51 3.393(5) 153.2 1_454
C22 H22B O5 0.96 2.64 3.438(6) 140.9 2
C22 H22B O22 0.96 2.63 3.513(6) 153.3 2
C21 H21B O23 0.96 2.53 3.429(7) 155.4 2_556
O30 H30 S1 0.82 2.97 3.711(4) 150.7 1_554
O30 H30 O23 0.82 1.94 2.750(5) 170.9 1_554
C2 H2B O22 0.97 2.54 3.088(5) 115.5 .
C8 H8 O30 0.93 2.51 3.241(6) 135.6 2_656
O31 H31 O24 0.82 2.05 2.867(5) 175.8 .
O2 H2 N1 0.87(5) 1.71(5) 2.571(5) 172(4) 1_565
C1 H1A S1 0.97 2.82 3.538(4) 131.1 2_556
C1 H1A O21 0.97 2.60 3.129(5) 114.3 2_556
C1 H1A O22 0.97 2.56 3.037(5) 110.7 .
O90 H90A O31 0.87 1.97 2.830(6) 173.8 1_554
O90 H90B O24 0.87 2.20 3.044(5) 164.2 2_566
